data_4023195
loop_
_publ_author_name
'Julya F. Polienko'
'Thomas Schanding'
'Yury V. Gatilov'
'Igor A. Grigor'ev'
'Maxim A. Voinov'

_publ_contact_author
;       Maxim A. Voinov
        North Carolina State University
        College of Physical and
        Mathematical Sciences
        Campus Box 8204
        Raleigh, NC 27695-8204
        USA
;
_publ_contact_author_email mvoynov@ncsu.edu
_publ_contact_author_fax '(919) 513 7353'
_publ_contact_author_phone '(919) 515 3209'
_publ_section_title
;
 Studies toward the Synthesis of
 4-(2-R-ethyl)amino-2,2,5,5-tetramethyl-3-imidazoline 1-Oxyls.
 Nucleophilic Substitution of Bromide in the N-Alkyl Chain of
 the 1,2,4-Oxadiazol-2-one Precursor
;
_journal_name_full 'Journal of Organic Chemistry'
_journal_page_first 502
_journal_page_last 510
_journal_paper_doi 10.1021/jo701803a
_journal_volume 73
_journal_year 2008
_chemical_formula_moiety 'C18 H34 N5 O5 S'
_chemical_formula_sum 'C18 H34 N5 O5 S'
_chemical_formula_weight 432.56
_chemical_melting_point 438
_chemical_name_systematic
; 
 Cyclohexyl-(3,2',2',5',5'-pentamethyl-1'-oxyl-4,5,2',5'-
 tetrahydro-3H,1'H-[1,4']biimidazolyl-2-ylidene)-ammonium 
 methyl sulfate
;
_space_group_IT_number 4
_symmetry_cell_setting monoclinic
_symmetry_space_group_name_Hall 'P 2yb'
_symmetry_space_group_name_H-M 'P 1 21 1'
_atom_sites_solution_hydrogens geom
_atom_sites_solution_primary direct
_atom_sites_solution_secondary difmap
_audit_creation_method SHELXL-97
_cell_angle_alpha 90.00
_cell_angle_beta 92.705(12)
_cell_angle_gamma 90.00
_cell_formula_units_Z 2
_cell_length_a 11.3743(16)
_cell_length_b 8.1662(8)
_cell_length_c 12.5872(18)
_cell_measurement_reflns_used 53
_cell_measurement_temperature 296(2)
_cell_measurement_theta_max 12.91
_cell_measurement_theta_min 2.35
_cell_volume 1167.9(3)
_computing_cell_refinement 'Bruker XSCANS'
_computing_data_collection 'Bruker XSCANS'
_computing_data_reduction 'Bruker SHELXTL'
_computing_structure_refinement 'SHELXL-97 (Sheldrick, 1997)'
_computing_structure_solution 'SHELXS-97 (Sheldrick, 1990)'
_diffrn_ambient_temperature 296(2)
_diffrn_measured_fraction_theta_full 0.997
_diffrn_measured_fraction_theta_max 0.997
_diffrn_measurement_device_type 'Bruker P4'
_diffrn_measurement_method '2\q/\w scans'
_diffrn_radiation_monochromator graphite
_diffrn_radiation_source 'sealed tube'
_diffrn_radiation_type MoK\a
_diffrn_radiation_wavelength 0.71073
_diffrn_reflns_av_R_equivalents 0.0181
_diffrn_reflns_av_sigmaI/netI 0.0226
_diffrn_reflns_limit_h_max 14
_diffrn_reflns_limit_h_min 0
_diffrn_reflns_limit_k_max 10
_diffrn_reflns_limit_k_min 0
_diffrn_reflns_limit_l_max 16
_diffrn_reflns_limit_l_min -16
_diffrn_reflns_number 2870
_diffrn_reflns_theta_full 27.00
_diffrn_reflns_theta_max 27.00
_diffrn_reflns_theta_min 2.36
_diffrn_standards_decay_% -1.30
_diffrn_standards_interval_count 97
_diffrn_standards_number 3
_exptl_absorpt_coefficient_mu 0.175
_exptl_absorpt_correction_T_max 0.9928
_exptl_absorpt_correction_T_min 0.9604
_exptl_absorpt_correction_type empirical
_exptl_crystal_colour yellow
_exptl_crystal_density_diffrn 1.230
_exptl_crystal_density_method 'not measured'
_exptl_crystal_description prism
_exptl_crystal_F_000 466
_exptl_crystal_size_max 0.70
_exptl_crystal_size_mid 0.40
_exptl_crystal_size_min 0.30
_refine_diff_density_max 0.190
_refine_diff_density_min -0.230
_refine_diff_density_rms 0.040
_refine_ls_abs_structure_details 'Flack H D (1983), Acta Cryst. A39, 876-881'
_refine_ls_abs_structure_Flack 0.0(3)
_refine_ls_extinction_method none
_refine_ls_goodness_of_fit_ref 1.015
_refine_ls_hydrogen_treatment mixed
_refine_ls_matrix_type full
_refine_ls_number_parameters 301
_refine_ls_number_reflns 2736
_refine_ls_number_restraints 2
_refine_ls_restrained_S_all 1.021
_refine_ls_R_factor_all 0.1118
_refine_ls_R_factor_gt 0.0726
_refine_ls_shift/su_max 0.021
_refine_ls_shift/su_mean 0.004
_refine_ls_structure_factor_coef Fsqd
_refine_ls_weighting_details 'calc w=1/[\s^2^(Fo^2^)+(0.1554P)^2^+0.2287P] where P=(Fo^2^+2Fc^2^)/3'
_refine_ls_weighting_scheme calc
_refine_ls_wR_factor_gt 0.2239
_refine_ls_wR_factor_ref 0.2734
_reflns_number_gt 1553
_reflns_number_total 2736
_reflns_threshold_expression >2sigma(I)
_cod_data_source_file jo701803a-File003.cif
_cod_data_source_block compound_17_Voinov
_cod_depositor_comments
;
The following automatic conversions were performed:
'_symmetry_cell_setting' value 'Monoclinic' changed to 'monoclinic'
according to '/home/saulius/struct/CIF-dictionaries/cif_core.dic'
dictionary named 'cif_core.dic' version 2.4.1 from 2010-06-29.

Automatic conversion script
Id: cif_fix_enum 1527 2010-12-29 10:47:43Z saulius 
;
_cod_original_sg_symbol_H-M 'P 21'
_cod_database_code 4023195

loop_
_symmetry_equiv_pos_as_xyz
'x, y, z'
'-x, y+1/2, -z'

loop_
_atom_site_label
_atom_site_type_symbol
_atom_site_fract_x
_atom_site_fract_y
_atom_site_fract_z
_atom_site_U_iso_or_equiv
_atom_site_adp_type
_atom_site_occupancy
_atom_site_symmetry_multiplicity
_atom_site_calc_flag
_atom_site_refinement_flags
_atom_site_disorder_assembly
_atom_site_disorder_group
S1 S 0.23751(8) 0.3652(3) 0.57472(9) 0.1095(3) Uani 1 1 d . A 1
O2 O 0.2933(7) 0.4473(10) 0.6749(7) 0.212(3) Uani 0.6441(10) 1 d P A 1
O3 O 0.1154(4) 0.357(2) 0.5934(5) 0.206(4) Uani 0.6441(10) 1 d P A 1
C23 C 0.2708(8) 0.3666(19) 0.7750(5) 0.232(4) Uani 1 1 d . A 1
H23A H 0.3084 0.4266 0.8328 0.347 Uiso 1 1 calc R A 1
H23B H 0.3016 0.2571 0.7742 0.347 Uiso 1 1 calc R A 1
H23C H 0.1875 0.3627 0.7842 0.347 Uiso 1 1 calc R A 1
O4 O 0.2669(10) 0.4954(8) 0.5137(10) 0.230(5) Uani 0.6441(10) 1 d P A 1
O5 O 0.2943(9) 0.2196(9) 0.5781(11) 0.260(6) Uani 0.6441(10) 1 d P A 1
S1A S 0.23751(8) 0.3652(3) 0.57472(9) 0.1095(3) Uani 0.00 1 d P B 2
O2A O 0.204(2) 0.315(3) 0.7021(19) 0.168(8) Uiso 0.2000(12) 1 d P B 2
O3A O 0.1298(12) 0.4130(16) 0.5484(10) 0.086(4) Uiso 0.2000(12) 1 d P B 2
O4A O 0.3200(14) 0.500(2) 0.5669(12) 0.093(4) Uiso 0.2000(12) 1 d P B 2
O5A O 0.2874(13) 0.255(2) 0.4949(12) 0.093(4) Uiso 0.2000(12) 1 d P B 2
S1B S 0.23751(8) 0.3652(3) 0.57472(9) 0.1095(3) Uani 0.00 1 d P C 3
O2B O 0.3006(16) 0.288(2) 0.6730(14) 0.086(4) Uiso 0.1560(13) 1 d P C 3
O3B O 0.1529(17) 0.501(3) 0.5773(15) 0.094(5) Uiso 0.1560(13) 1 d P C 3
O4B O 0.286(2) 0.421(3) 0.4777(18) 0.119(7) Uiso 0.1560(13) 1 d P C 3
O5B O 0.179(4) 0.229(5) 0.520(3) 0.187(13) Uiso 0.1560(13) 1 d P C 3
N1 N 0.9797(2) 0.3639(10) 0.1304(3) 0.1142(11) Uani 1 1 d . . .
O1 O 1.0699(2) 0.3659(11) 0.0745(3) 0.1524(13) Uani 1 1 d . . .
C2 C 0.8578(3) 0.3657(13) 0.0831(3) 0.1187(14) Uani 1 1 d . . .
N3 N 0.78872(18) 0.3637(8) 0.1759(2) 0.0976(9) Uani 1 1 d . . .
C4 C 0.8545(2) 0.3695(8) 0.2618(3) 0.0868(9) Uani 1 1 d . . .
C5 C 0.9858(2) 0.3658(10) 0.2470(3) 0.0998(11) Uani 1 1 d . . .
C6 C 0.8389(5) 0.2073(12) 0.0239(5) 0.202(4) Uani 1 1 d . . .
H6A H 0.8534 0.1171 0.0716 0.303 Uiso 1 1 calc R . .
H6B H 0.8919 0.2014 -0.0331 0.303 Uiso 1 1 calc R . .
H6C H 0.7592 0.2023 -0.0047 0.303 Uiso 1 1 calc R . .
C7 C 0.8335(7) 0.5222(10) 0.0116(6) 0.163(3) Uani 1 1 d . . .
H7A H 0.7541 0.5191 -0.0177 0.244 Uiso 1 1 calc R . .
H7B H 0.8871 0.5236 -0.0451 0.244 Uiso 1 1 calc R . .
H7C H 0.8447 0.6190 0.0541 0.244 Uiso 1 1 calc R . .
C8 C 1.0514(4) 0.2123(7) 0.2831(4) 0.1236(18) Uani 1 1 d . . .
H8A H 1.0092 0.1175 0.2571 0.185 Uiso 1 1 calc R . .
H8B H 1.0579 0.2093 0.3594 0.185 Uiso 1 1 calc R . .
H8C H 1.1287 0.2129 0.2555 0.185 Uiso 1 1 calc R . .
C9 C 1.0467(4) 0.5211(7) 0.2889(6) 0.143(3) Uani 1 1 d . . .
H9A H 1.1298 0.5130 0.2795 0.214 Uiso 1 1 calc R . .
H9B H 1.0330 0.5337 0.3632 0.214 Uiso 1 1 calc R . .
H9C H 1.0157 0.6143 0.2505 0.214 Uiso 1 1 calc R . .
N10 N 0.80913(19) 0.3639(7) 0.3603(2) 0.0842(7) Uani 1 1 d . . .
C11 C 0.6904(2) 0.3653(8) 0.3813(3) 0.0822(8) Uani 1 1 d . . .
N12 N 0.6760(2) 0.3641(7) 0.4842(2) 0.0927(8) Uani 1 1 d . . .
C13 C 0.7892(3) 0.3652(11) 0.5429(3) 0.1176(13) Uani 1 1 d . . .
H13A H 0.7966 0.2710 0.5897 0.141 Uiso 1 1 calc R . .
H13B H 0.7982 0.4640 0.5853 0.141 Uiso 1 1 calc R . .
C14 C 0.8781(3) 0.3591(14) 0.4611(3) 0.1364(17) Uani 1 1 d . . .
H14B H 0.9309 0.4521 0.4675 0.164 Uiso 1 1 calc R . .
H14A H 0.9239 0.2591 0.4671 0.164 Uiso 1 1 calc R . .
C15 C 0.5686(5) 0.3706(17) 0.5419(4) 0.156(2) Uani 1 1 d . . .
H15A H 0.5018 0.3620 0.4928 0.233 Uiso 1 1 calc R . .
H15B H 0.5653 0.4726 0.5796 0.233 Uiso 1 1 calc R . .
H15C H 0.5678 0.2815 0.5917 0.233 Uiso 1 1 calc R . .
N16 N 0.6120(2) 0.3681(9) 0.3025(2) 0.0966(8) Uani 1 1 d . . .
H16 H 0.667(4) 0.404(8) 0.231(4) 0.162(19) Uiso 1 1 d . . .
C17 C 0.4827(3) 0.3555(11) 0.3043(3) 0.165(2) Uani 1 1 d D . .
H17A H 0.4584 0.3464 0.3778 0.198 Uiso 1 1 calc R . .
C18 C 0.4367(5) 0.5119(10) 0.2550(7) 0.256(3) Uani 1 1 d D . .
H18A H 0.3542 0.5256 0.2693 0.307 Uiso 1 1 calc R . .
H18B H 0.4800 0.6046 0.2850 0.307 Uiso 1 1 calc R . .
C19 C 0.4507(5) 0.5040(13) 0.1420(7) 0.272(4) Uani 1 1 d D . .
H19A H 0.4215 0.6060 0.1114 0.327 Uiso 1 1 calc R . .
H19B H 0.5344 0.4996 0.1306 0.327 Uiso 1 1 calc R . .
C20 C 0.4011(6) 0.386(2) 0.0885(4) 0.237(5) Uani 1 1 d D . .
H20A H 0.4160 0.3967 0.0135 0.284 Uiso 1 1 calc R . .
H20B H 0.3167 0.3872 0.0964 0.284 Uiso 1 1 calc R . .
C21 C 0.4510(10) 0.2343(14) 0.1300(10) 0.338(7) Uani 1 1 d D . .
H21A H 0.4162 0.1428 0.0907 0.405 Uiso 1 1 calc R . .
H21B H 0.5350 0.2335 0.1198 0.405 Uiso 1 1 calc R . .
C22 C 0.4315(7) 0.2153(10) 0.2376(9) 0.260(5) Uani 1 1 d D . .
H22A H 0.4667 0.1132 0.2624 0.312 Uiso 1 1 calc R . .
H22B H 0.3475 0.2087 0.2470 0.312 Uiso 1 1 calc R . .

loop_
_atom_site_aniso_label
_atom_site_aniso_U_11
_atom_site_aniso_U_22
_atom_site_aniso_U_33
_atom_site_aniso_U_23
_atom_site_aniso_U_13
_atom_site_aniso_U_12
S1 0.0841(5) 0.0925(6) 0.1495(8) 0.0068(11) -0.0207(5) -0.0023(10)
O2 0.229(5) 0.142(5) 0.250(6) 0.006(5) -0.131(5) -0.082(4)
O3 0.069(2) 0.395(10) 0.152(4) 0.084(8) -0.018(2) -0.025(7)
C23 0.298(8) 0.225(8) 0.162(5) 0.022(9) -0.093(5) -0.044(12)
O4 0.292(10) 0.081(3) 0.320(10) 0.074(5) 0.045(9) 0.049(5)
O5 0.253(9) 0.076(4) 0.459(16) 0.042(6) 0.121(10) 0.058(5)
S1A 0.0841(5) 0.0925(6) 0.1495(8) 0.0068(11) -0.0207(5) -0.0023(10)
S1B 0.0841(5) 0.0925(6) 0.1495(8) 0.0068(11) -0.0207(5) -0.0023(10)
N1 0.0525(11) 0.138(2) 0.151(2) -0.017(4) -0.0053(14) -0.015(3)
O1 0.0627(12) 0.205(3) 0.190(3) -0.031(5) 0.0126(15) 0.004(4)
C2 0.0558(14) 0.173(4) 0.126(3) 0.008(6) -0.0117(16) 0.010(5)
N3 0.0513(11) 0.125(2) 0.1145(18) -0.002(4) -0.0164(12) 0.010(3)
C4 0.0521(11) 0.0777(17) 0.128(2) -0.005(4) -0.0231(13) 0.008(3)
C5 0.0538(13) 0.099(2) 0.144(3) -0.012(4) -0.0233(15) 0.006(3)
C6 0.069(2) 0.363(11) 0.174(5) -0.109(6) 0.011(3) -0.046(4)
C7 0.134(5) 0.193(7) 0.159(5) 0.062(5) -0.006(4) 0.022(5)
C8 0.081(2) 0.128(4) 0.158(4) -0.011(4) -0.042(2) 0.030(3)
C9 0.072(3) 0.112(4) 0.243(7) -0.023(5) 0.001(4) -0.023(3)
N10 0.0641(11) 0.0764(14) 0.1091(16) 0.005(3) -0.0271(11) 0.002(3)
C11 0.0718(14) 0.0640(14) 0.109(2) 0.009(3) -0.0196(14) -0.001(3)
N12 0.0965(16) 0.0774(15) 0.1019(17) 0.013(3) -0.0208(14) 0.011(3)
C13 0.119(2) 0.110(3) 0.120(2) 0.006(5) -0.044(2) -0.007(6)
C14 0.093(2) 0.186(5) 0.125(3) 0.012(6) -0.0502(19) -0.018(6)
C15 0.136(3) 0.219(6) 0.112(3) -0.031(6) 0.013(3) -0.040(7)
N16 0.0576(11) 0.125(2) 0.1049(16) 0.001(4) -0.0170(11) -0.002(3)
C17 0.0568(16) 0.322(7) 0.116(2) -0.087(5) -0.0070(17) 0.026(5)
C18 0.146(3) 0.232(6) 0.373(8) -0.126(6) -0.171(4) 0.120(4)
C19 0.121(3) 0.313(10) 0.367(7) 0.187(7) -0.157(4) -0.057(5)
C20 0.138(4) 0.464(16) 0.106(3) -0.028(11) -0.029(3) 0.066(11)
C21 0.169(8) 0.290(9) 0.555(17) -0.287(10) 0.043(9) -0.064(8)
C22 0.096(4) 0.204(7) 0.476(15) 0.189(8) -0.030(7) -0.034(5)

loop_
_atom_type_symbol
_atom_type_description
_atom_type_scat_dispersion_real
_atom_type_scat_dispersion_imag
_atom_type_scat_source
C C 0.0033 0.0016 'International Tables Vol C Tables 4.2.6.8 and 6.1.1.4'
H H 0.0000 0.0000 'International Tables Vol C Tables 4.2.6.8 and 6.1.1.4'
N N 0.0061 0.0033 'International Tables Vol C Tables 4.2.6.8 and 6.1.1.4'
O O 0.0106 0.0060 'International Tables Vol C Tables 4.2.6.8 and 6.1.1.4'
S S 0.1246 0.1234 'International Tables Vol C Tables 4.2.6.8 and 6.1.1.4'

loop_
_geom_angle_atom_site_label_1
_geom_angle_atom_site_label_2
_geom_angle_atom_site_label_3
_geom_angle
_geom_angle_site_symmetry_1
_geom_angle_site_symmetry_3
_geom_angle_publ_flag
O5 S1 O4 125.0(6) . . ?
O5 S1 O3 115.1(8) . . ?
O4 S1 O3 113.3(8) . . ?
O5 S1 O2 100.3(6) . . ?
O4 S1 O2 91.1(6) . . ?
O3 S1 O2 104.6(5) . . ?
C23 O2 S1 115.4(7) . . ?
O1 N1 C5 123.6(3) . . ?
O1 N1 C2 122.8(3) . . ?
C5 N1 C2 113.6(3) . . ?
N3 C2 C6 108.8(7) . . ?
N3 C2 N1 102.1(3) . . ?
C6 C2 N1 107.4(6) . . ?
N3 C2 C7 112.6(7) . . ?
C6 C2 C7 113.4(4) . . ?
N1 C2 C7 111.8(7) . . ?
C4 N3 C2 111.4(2) . . ?
N3 C4 N10 122.2(3) . . ?
N3 C4 C5 115.7(3) . . ?
N10 C4 C5 121.8(3) . . ?
N1 C5 C8 106.9(5) . . ?
N1 C5 C4 97.1(2) . . ?
C8 C5 C4 117.0(5) . . ?
N1 C5 C9 110.7(6) . . ?
C8 C5 C9 112.0(3) . . ?
C4 C5 C9 112.0(5) . . ?
C4 N10 C11 125.7(2) . . ?
C4 N10 C14 125.4(3) . . ?
C11 N10 C14 108.8(3) . . ?
N16 C11 N12 129.7(3) . . ?
N16 C11 N10 119.5(3) . . ?
N12 C11 N10 110.8(3) . . ?
C11 N12 C13 110.7(3) . . ?
C11 N12 C15 129.9(3) . . ?
C13 N12 C15 119.4(3) . . ?
N12 C13 C14 105.3(3) . . ?
N10 C14 C13 104.3(3) . . ?
C11 N16 C17 129.3(3) . . ?
C18 C17 N16 105.2(6) . . ?
C18 C17 C22 107.1(4) . . ?
N16 C17 C22 113.6(5) . . ?
C19 C18 C17 108.5(6) . . ?
C20 C19 C18 118.9(8) . . ?
C19 C20 C21 107.2(6) . . ?
C22 C21 C20 111.7(9) . . ?
C21 C22 C17 112.3(7) . . ?

loop_
_geom_bond_atom_site_label_1
_geom_bond_atom_site_label_2
_geom_bond_distance
_geom_bond_site_symmetry_2
_geom_bond_publ_flag
S1 O5 1.353(8) . ?
S1 O4 1.362(9) . ?
S1 O3 1.421(5) . ?
S1 O2 1.539(8) . ?
O2 C23 1.456(12) . ?
N1 O1 1.271(4) . ?
N1 C5 1.466(5) . ?
N1 C2 1.484(4) . ?
C2 N3 1.438(5) . ?
C2 C6 1.503(13) . ?
C2 C7 1.580(12) . ?
N3 C4 1.286(4) . ?
C4 N10 1.367(4) . ?
C4 C5 1.514(4) . ?
C5 C8 1.517(9) . ?
C5 C9 1.528(9) . ?
N10 C11 1.388(4) . ?
N10 C14 1.459(4) . ?
C11 N16 1.303(4) . ?
C11 N12 1.313(4) . ?
N12 C13 1.454(5) . ?
N12 C15 1.451(6) . ?
C13 C14 1.478(6) . ?
N16 C17 1.475(4) . ?
C17 C18 1.503(10) . ?
C17 C22 1.520(11) . ?
C18 C19 1.440(11) . ?
C19 C20 1.291(15) . ?
C20 C21 1.448(17) . ?
C21 C22 1.392(15) . ?

loop_
_geom_hbond_atom_site_label_D
_geom_hbond_atom_site_label_H
_geom_hbond_atom_site_label_A
_geom_hbond_distance_DH
_geom_hbond_distance_HA
_geom_hbond_distance_DA
_geom_hbond_angle_DHA
_geom_hbond_site_symmetry_A
N16 H16 N3 1.16(5) 1.61(5) 2.624(4) 142(5) .

loop_
_geom_torsion_atom_site_label_1
_geom_torsion_atom_site_label_2
_geom_torsion_atom_site_label_3
_geom_torsion_atom_site_label_4
_geom_torsion
_geom_torsion_site_symmetry_1
_geom_torsion_site_symmetry_2
_geom_torsion_site_symmetry_3
_geom_torsion_site_symmetry_4
_geom_torsion_publ_flag
O5 S1 O2 C23 -63.3(9) . . . . ?
O4 S1 O2 C23 170.7(9) . . . . ?
O3 S1 O2 C23 56.3(10) . . . . ?
O1 N1 C2 N3 -179.5(8) . . . . ?
C5 N1 C2 N3 -1.7(10) . . . . ?
O1 N1 C2 C6 66.1(10) . . . . ?
C5 N1 C2 C6 -116.1(7) . . . . ?
O1 N1 C2 C7 -58.9(11) . . . . ?
C5 N1 C2 C7 118.9(7) . . . . ?
C6 C2 N3 C4 116.6(6) . . . . ?
N1 C2 N3 C4 3.2(10) . . . . ?
C7 C2 N3 C4 -116.8(6) . . . . ?
C2 N3 C4 N10 -177.9(7) . . . . ?
C2 N3 C4 C5 -3.8(10) . . . . ?
O1 N1 C5 C8 -61.4(10) . . . . ?
C2 N1 C5 C8 120.9(7) . . . . ?
O1 N1 C5 C4 177.6(8) . . . . ?
C2 N1 C5 C4 -0.2(9) . . . . ?
O1 N1 C5 C9 60.8(10) . . . . ?
C2 N1 C5 C9 -117.0(7) . . . . ?
N3 C4 C5 N1 2.4(8) . . . . ?
N10 C4 C5 N1 176.6(7) . . . . ?
N3 C4 C5 C8 -110.6(6) . . . . ?
N10 C4 C5 C8 63.5(8) . . . . ?
N3 C4 C5 C9 118.2(6) . . . . ?
N10 C4 C5 C9 -67.7(8) . . . . ?
N3 C4 N10 C11 -5.6(11) . . . . ?
C5 C4 N10 C11 -179.4(6) . . . . ?
N3 C4 N10 C14 175.7(8) . . . . ?
C5 C4 N10 C14 2.0(11) . . . . ?
C4 N10 C11 N16 1.8(10) . . . . ?
C14 N10 C11 N16 -179.4(7) . . . . ?
C4 N10 C11 N12 -177.9(6) . . . . ?
C14 N10 C11 N12 0.9(9) . . . . ?
N16 C11 N12 C13 -178.5(8) . . . . ?
N10 C11 N12 C13 1.2(8) . . . . ?
N16 C11 N12 C15 -2.1(14) . . . . ?
N10 C11 N12 C15 177.6(9) . . . . ?
C11 N12 C13 C14 -2.7(9) . . . . ?
C15 N12 C13 C14 -179.5(9) . . . . ?
C4 N10 C14 C13 176.4(7) . . . . ?
C11 N10 C14 C13 -2.5(10) . . . . ?
N12 C13 C14 N10 3.0(10) . . . . ?
N12 C11 N16 C17 -6.3(13) . . . . ?
N10 C11 N16 C17 174.0(7) . . . . ?
C11 N16 C17 C18 120.3(8) . . . . ?
C11 N16 C17 C22 -122.9(8) . . . . ?
N16 C17 C18 C19 74.0(6) . . . . ?
C22 C17 C18 C19 -47.2(7) . . . . ?
C17 C18 C19 C20 58.2(9) . . . . ?
C18 C19 C20 C21 -61.3(9) . . . . ?
C19 C20 C21 C22 59.7(11) . . . . ?
C20 C21 C22 C17 -58.4(11) . . . . ?
C18 C17 C22 C21 52.3(9) . . . . ?
N16 C17 C22 C21 -63.4(10) . . . . ?
